data_7046609
loop_
_publ_author_name
'Rani, Varsha'
'Boda, Manjusha'
'Raju, Saravanan'
'Naresh Patwari, G.'
'Singh, Harkesh B.'
'Butcher, Ray J.'

_publ_section_title
;
 Synthesis and structure of arylselenium(ii) and aryltellurium(ii) cations
 based on rigid 5-tert-butyl-1,3-bis-(N-pentylbenzimidazol-2'-yl)benzenes.
;
_journal_issue 27
_journal_name_full 'Dalton transactions (Cambridge, England : 2003)'
_journal_page_first 9114
_journal_page_last 9127
_journal_paper_doi 10.1039/c8dt01148f
_journal_volume 47
_journal_year 2018
_chemical_formula_moiety 'C26 H25 Cl Hg N4'
_chemical_formula_sum 'C26 H25 Cl Hg N4'
_chemical_formula_weight 629.54
_space_group_crystal_system triclinic
_space_group_IT_number 2
_space_group_name_Hall '-P 1'
_space_group_name_H-M_alt 'P -1'
_symmetry_space_group_name_Hall '-P 1'
_symmetry_space_group_name_H-M 'P -1'
_atom_sites_solution_hydrogens geom
_audit_creation_method SHELXL-2014/7
_audit_update_record
;
2017-07-18 deposited with the CCDC.
2018-06-11 downloaded from the CCDC.
;
_cell_angle_alpha 67.559(13)
_cell_angle_beta 61.626(15)
_cell_angle_gamma 78.780(12)
_cell_formula_units_Z 2
_cell_length_a 11.9560(18)
_cell_length_b 12.1227(16)
_cell_length_c 12.2148(18)
_cell_measurement_reflns_used 6723
_cell_measurement_temperature 100(2)
_cell_measurement_theta_max 28.123
_cell_measurement_theta_min 3.567
_cell_volume 1439.6(4)
_computing_cell_refinement 'CrysAlisPro 1.171.38.41 (Rigaku OD, 2015)'
_computing_data_collection 'CrysAlisPro 1.171.38.41 (Rigaku OD, 2015)'
_computing_data_reduction 'CrysAlisPro 1.171.38.41 (Rigaku OD, 2015)'
_computing_molecular_graphics 'SHELXTL (Sheldrick, 2008)'
_computing_publication_material 'SHELXTL (Sheldrick, 2008)'
_computing_structure_refinement 'SHELXL-2014/7 (Sheldrick, 2008)'
_computing_structure_solution 'Shelxt (Sheldrick, 2015)'
_diffrn_ambient_temperature 100(2)
_diffrn_measured_fraction_theta_full 0.973
_diffrn_measured_fraction_theta_max 0.845
_diffrn_measurement_device_type 'dtrek-CrysAlisPro-abstract goniometer imported'
_diffrn_measurement_method '\w scans'
_diffrn_radiation_type MoK\a
_diffrn_radiation_wavelength 0.71073
_diffrn_reflns_av_R_equivalents 0.2356
_diffrn_reflns_av_unetI/netI 0.1409
_diffrn_reflns_Laue_measured_fraction_full 0.973
_diffrn_reflns_Laue_measured_fraction_max 0.845
_diffrn_reflns_limit_h_max 9
_diffrn_reflns_limit_h_min -16
_diffrn_reflns_limit_k_max 14
_diffrn_reflns_limit_k_min -17
_diffrn_reflns_limit_l_max 15
_diffrn_reflns_limit_l_min -17
_diffrn_reflns_number 14637
_diffrn_reflns_point_group_measured_fraction_full 0.973
_diffrn_reflns_point_group_measured_fraction_max 0.845
_diffrn_reflns_theta_full 25.500
_diffrn_reflns_theta_max 31.084
_diffrn_reflns_theta_min 2.635
_diffrn_source 'fine-focus sealed X-ray tube'
_exptl_absorpt_coefficient_mu 5.456
_exptl_absorpt_correction_T_max 1.00000
_exptl_absorpt_correction_T_min 0.39009
_exptl_absorpt_correction_type multi-scan
_exptl_absorpt_process_details
;
CrysAlisPro 1.171.38.41 (Rigaku Oxford Diffraction, 2015)
Empirical absorption correction using spherical harmonics,
 implemented in SCALE3 ABSPACK scaling algorithm.
;
_exptl_crystal_colour colorless
_exptl_crystal_density_diffrn 1.452
_exptl_crystal_description prismatic
_exptl_crystal_F_000 612
_exptl_crystal_size_max 0.21
_exptl_crystal_size_mid 0.17
_exptl_crystal_size_min 0.13
_refine_diff_density_max 8.920
_refine_diff_density_min -6.484
_refine_diff_density_rms 0.401
_refine_ls_extinction_method none
_refine_ls_goodness_of_fit_ref 1.032
_refine_ls_hydrogen_treatment constr
_refine_ls_matrix_type full
_refine_ls_number_parameters 294
_refine_ls_number_reflns 7815
_refine_ls_number_restraints 0
_refine_ls_restrained_S_all 1.032
_refine_ls_R_factor_all 0.1253
_refine_ls_R_factor_gt 0.1128
_refine_ls_shift/su_max 0.000
_refine_ls_shift/su_mean 0.000
_refine_ls_structure_factor_coef Fsqd
_refine_ls_weighting_details 'w=1/[\s^2^(Fo^2^)+(0.1782P)^2^+27.1401P] where P=(Fo^2^+2Fc^2^)/3'
_refine_ls_weighting_scheme calc
_refine_ls_wR_factor_gt 0.2859
_refine_ls_wR_factor_ref 0.3015
_reflns_Friedel_coverage 0.000
_reflns_number_gt 6609
_reflns_number_total 7815
_reflns_threshold_expression 'I > 2\s(I)'
_cod_data_source_file c8dt01148f2.cif
_cod_data_source_block shelx_CCDC2
_cod_depositor_comments 'Adding full bibliography for 7046607--7046616.cif.'
_cod_database_code 7046609
_shelx_shelxl_version_number 2014/7
_shelx_space_group_comment
;
The symmetry employed for this shelxl refinement is uniquely defined
by the following loop, which should always be used as a source of
symmetry information in preference to the above space-group names.
They are only intended as comments.
;

loop_
_space_group_symop_operation_xyz
'x, y, z'
'-x, -y, -z'

loop_
_atom_site_label
_atom_site_type_symbol
_atom_site_fract_x
_atom_site_fract_y
_atom_site_fract_z
_atom_site_U_iso_or_equiv
_atom_site_adp_type
_atom_site_occupancy
_atom_site_site_symmetry_order
_atom_site_calc_flag
_atom_site_refinement_flags_posn
_atom_site_refinement_flags_adp
Hg Hg 0.33209(4) 0.59667(4) 0.49096(4) 0.03102(18) Uani 1 1 d . .
Cl1 Cl 0.1219(3) 0.5518(3) 0.6459(4) 0.0429(8) Uani 1 1 d . .
N1 N 0.3771(13) 0.5414(10) 0.2749(13) 0.038(3) Uani 1 1 d . .
N2 N 0.3960(11) 0.7919(9) 0.5153(11) 0.030(2) Uani 1 1 d . .
N3 N 0.5524(12) 0.4469(9) 0.1622(10) 0.031(2) Uani 1 1 d . .
N4 N 0.5787(10) 0.8062(9) 0.5194(10) 0.030(2) Uani 1 1 d . .
C1 C 0.5024(14) 0.5276(11) 0.2300(12) 0.032(2) Uani 1 1 d . .
C2 C 0.3421(13) 0.4674(11) 0.2371(11) 0.032(2) Uani 1 1 d . .
C3 C 0.2183(16) 0.4409(14) 0.2635(16) 0.042(3) Uani 1 1 d . .
H3A H 0.1442 0.4788 0.3126 0.051 Uiso 1 1 calc R U
C4 C 0.2106(16) 0.3578(14) 0.2146(15) 0.042(3) Uani 1 1 d . .
H4A H 0.1298 0.3388 0.2299 0.051 Uiso 1 1 calc R U
C5 C 0.3226(16) 0.3004(12) 0.1415(15) 0.041(3) Uani 1 1 d . .
H5A H 0.3141 0.2440 0.1093 0.049 Uiso 1 1 calc R U
C6 C 0.4409(16) 0.3240(11) 0.1165(13) 0.038(3) Uani 1 1 d . .
H6A H 0.5148 0.2860 0.0674 0.045 Uiso 1 1 calc R U
C7 C 0.4480(14) 0.4071(11) 0.1670(12) 0.033(2) Uani 1 1 d . .
C8 C 0.6802(12) 0.3980(10) 0.1132(13) 0.030(2) Uani 1 1 d . .
H8A H 0.6768 0.3137 0.1257 0.045 Uiso 1 1 calc R U
H8B H 0.7228 0.4049 0.1618 0.045 Uiso 1 1 calc R U
H8C H 0.7277 0.4422 0.0190 0.045 Uiso 1 1 calc R U
C9 C 0.5202(12) 0.6393(9) 0.3576(10) 0.026(2) Uani 1 1 d . .
C10 C 0.5774(14) 0.5965(10) 0.2490(13) 0.032(2) Uani 1 1 d . .
C11 C 0.7005(13) 0.6327(11) 0.1516(12) 0.032(2) Uani 1 1 d . .
H11A H 0.7382 0.6061 0.0776 0.038 Uiso 1 1 calc R U
C12 C 0.7695(12) 0.7077(10) 0.1608(11) 0.027(2) Uani 1 1 d . .
C13 C 0.7095(12) 0.7497(11) 0.2653(13) 0.031(2) Uani 1 1 d . .
H13A H 0.7527 0.8034 0.2715 0.037 Uiso 1 1 calc R U
C14 C 0.5846(13) 0.7146(10) 0.3642(12) 0.030(2) Uani 1 1 d . .
C15 C 0.9039(13) 0.7536(11) 0.0512(13) 0.033(2) Uani 1 1 d . .
C16 C 0.9731(15) 0.6646(15) -0.0208(19) 0.047(3) Uani 1 1 d . .
H16A H 1.0570 0.6953 -0.0904 0.070 Uiso 1 1 calc R U
H16B H 0.9237 0.6527 -0.0604 0.070 Uiso 1 1 calc R U
H16C H 0.9833 0.5883 0.0418 0.070 Uiso 1 1 calc R U
C17 C 0.8851(14) 0.8727(14) -0.0451(15) 0.041(3) Uani 1 1 d . .
H17A H 0.9592 0.8877 -0.1316 0.062 Uiso 1 1 calc R U
H17B H 0.8754 0.9372 -0.0113 0.062 Uiso 1 1 calc R U
H17C H 0.8087 0.8693 -0.0540 0.062 Uiso 1 1 calc R U
C18 C 0.9843(13) 0.7731(13) 0.1058(14) 0.037(3) Uani 1 1 d . .
H18A H 1.0689 0.7992 0.0340 0.055 Uiso 1 1 calc R U
H18B H 0.9924 0.6983 0.1716 0.055 Uiso 1 1 calc R U
H18C H 0.9444 0.8345 0.1474 0.055 Uiso 1 1 calc R U
C19 C 0.5211(13) 0.7679(10) 0.4664(13) 0.030(2) Uani 1 1 d . .
C20 C 0.3709(14) 0.8466(10) 0.6056(12) 0.033(2) Uani 1 1 d . .
C21 C 0.2566(16) 0.8864(12) 0.6870(14) 0.039(3) Uani 1 1 d . .
H21A H 0.1792 0.8782 0.6870 0.047 Uiso 1 1 calc R U
C22 C 0.2595(14) 0.9383(11) 0.7681(14) 0.036(3) Uani 1 1 d . .
H22A H 0.1820 0.9647 0.8266 0.043 Uiso 1 1 calc R U
C23 C 0.3752(16) 0.9537(10) 0.7669(13) 0.037(3) Uani 1 1 d . .
H23A H 0.3740 0.9935 0.8210 0.044 Uiso 1 1 calc R U
C24 C 0.4878(13) 0.9118(9) 0.6887(11) 0.030(2) Uani 1 1 d . .
H24A H 0.5649 0.9195 0.6897 0.036 Uiso 1 1 calc R U
C25 C 0.4862(13) 0.8567(11) 0.6066(13) 0.033(2) Uani 1 1 d . .
C26 C 0.7073(13) 0.7868(12) 0.5056(12) 0.034(2) Uani 1 1 d . .
H26A H 0.7058 0.7666 0.5920 0.051 Uiso 1 1 calc R U
H26B H 0.7562 0.8597 0.4446 0.051 Uiso 1 1 calc R U
H26C H 0.7472 0.7211 0.4708 0.051 Uiso 1 1 calc R U

loop_
_atom_site_aniso_label
_atom_site_aniso_U_11
_atom_site_aniso_U_22
_atom_site_aniso_U_33
_atom_site_aniso_U_23
_atom_site_aniso_U_13
_atom_site_aniso_U_12
Hg 0.0339(3) 0.0251(2) 0.0275(3) -0.00457(17) -0.01053(19) -0.00394(17)
Cl1 0.0299(14) 0.0397(16) 0.0368(16) 0.0021(13) -0.0065(12) -0.0075(12)
N1 0.053(7) 0.027(5) 0.049(7) -0.012(5) -0.033(6) -0.004(5)
N2 0.035(5) 0.023(4) 0.029(5) -0.006(4) -0.011(4) -0.004(4)
N3 0.047(6) 0.020(4) 0.021(4) -0.004(3) -0.011(4) -0.003(4)
N4 0.033(5) 0.030(5) 0.022(4) -0.007(4) -0.008(4) -0.007(4)
C1 0.049(7) 0.024(5) 0.028(5) -0.008(4) -0.022(5) -0.003(5)
C2 0.041(6) 0.029(5) 0.019(5) -0.001(4) -0.010(5) -0.010(5)
C3 0.047(8) 0.041(7) 0.043(8) -0.007(6) -0.025(7) -0.012(6)
C4 0.052(8) 0.042(7) 0.034(7) -0.001(5) -0.024(6) -0.013(6)
C5 0.063(9) 0.026(5) 0.037(7) 0.001(5) -0.029(7) -0.016(6)
C6 0.058(8) 0.026(5) 0.024(5) -0.001(4) -0.019(6) -0.005(5)
C7 0.048(7) 0.024(5) 0.021(5) -0.003(4) -0.014(5) -0.004(5)
C8 0.034(6) 0.020(4) 0.034(6) -0.012(4) -0.010(5) -0.005(4)
C9 0.038(6) 0.017(4) 0.014(4) 0.003(3) -0.011(4) 0.005(4)
C10 0.050(7) 0.019(4) 0.030(6) -0.007(4) -0.021(6) 0.000(5)
C11 0.043(7) 0.027(5) 0.023(5) -0.005(4) -0.013(5) -0.004(5)
C12 0.033(5) 0.021(4) 0.019(4) -0.001(4) -0.007(4) -0.007(4)
C13 0.027(5) 0.029(5) 0.035(6) -0.012(5) -0.011(5) -0.002(4)
C14 0.036(6) 0.022(5) 0.025(5) -0.006(4) -0.008(5) -0.004(4)
C15 0.035(6) 0.024(5) 0.028(5) -0.002(4) -0.007(5) -0.007(4)
C16 0.038(7) 0.043(7) 0.066(10) -0.028(7) -0.021(7) 0.000(6)
C17 0.032(6) 0.041(7) 0.037(7) -0.008(6) -0.009(5) 0.000(5)
C18 0.033(6) 0.038(6) 0.031(6) -0.007(5) -0.011(5) -0.001(5)
C19 0.036(6) 0.018(4) 0.033(6) -0.007(4) -0.012(5) -0.004(4)
C20 0.044(7) 0.020(5) 0.024(5) 0.003(4) -0.012(5) -0.007(5)
C21 0.050(8) 0.027(5) 0.035(6) -0.011(5) -0.010(6) -0.009(5)
C22 0.039(7) 0.025(5) 0.035(6) -0.006(5) -0.011(5) -0.006(5)
C23 0.065(9) 0.015(4) 0.028(6) 0.000(4) -0.022(6) -0.007(5)
C24 0.046(7) 0.015(4) 0.021(5) -0.005(4) -0.011(5) 0.003(4)
C25 0.041(7) 0.022(5) 0.029(6) 0.000(4) -0.014(5) -0.007(5)
C26 0.040(6) 0.034(6) 0.025(5) -0.009(5) -0.013(5) 0.000(5)

loop_
_atom_type_symbol
_atom_type_description
_atom_type_scat_dispersion_real
_atom_type_scat_dispersion_imag
_atom_type_scat_source
C C 0.0033 0.0016 'International Tables Vol C Tables 4.2.6.8 and 6.1.1.4'
H H 0.0000 0.0000 'International Tables Vol C Tables 4.2.6.8 and 6.1.1.4'
N N 0.0061 0.0033 'International Tables Vol C Tables 4.2.6.8 and 6.1.1.4'
Cl Cl 0.1484 0.1585 'International Tables Vol C Tables 4.2.6.8 and 6.1.1.4'
Hg Hg -2.3894 9.2266 'International Tables Vol C Tables 4.2.6.8 and 6.1.1.4'

loop_
_geom_angle_atom_site_label_1
_geom_angle_atom_site_label_2
_geom_angle_atom_site_label_3
_geom_angle
C9 Hg Cl1 177.8(3)
C1 N1 C2 105.2(12)
C19 N2 C20 105.5(11)
C1 N3 C7 104.9(11)
C1 N3 C8 129.2(11)
C7 N3 C8 125.3(10)
C25 N4 C19 106.9(11)
C25 N4 C26 122.6(11)
C19 N4 C26 130.1(11)
N1 C1 N3 113.1(11)
N1 C1 C10 121.6(12)
N3 C1 C10 125.2(13)
N1 C2 C7 110.8(12)
N1 C2 C3 130.1(14)
C7 C2 C3 119.1(12)
C4 C3 C2 117.5(15)
C4 C3 H3A 121.2
C2 C3 H3A 121.2
C3 C4 C5 120.9(14)
C3 C4 H4A 119.5
C5 C4 H4A 119.5
C6 C5 C4 122.2(13)
C6 C5 H5A 118.9
C4 C5 H5A 118.9
C5 C6 C7 116.7(14)
C5 C6 H6A 121.7
C7 C6 H6A 121.7
N3 C7 C2 106.0(11)
N3 C7 C6 130.4(13)
C2 C7 C6 123.6(13)
N3 C8 H8A 109.5
N3 C8 H8B 109.5
H8A C8 H8B 109.5
N3 C8 H8C 109.5
H8A C8 H8C 109.5
H8B C8 H8C 109.5
C14 C9 C10 119.6(12)
C14 C9 Hg 122.1(9)
C10 C9 Hg 118.0(9)
C11 C10 C9 119.0(11)
C11 C10 C1 120.1(12)
C9 C10 C1 120.4(13)
C10 C11 C12 121.5(11)
C10 C11 H11A 119.3
C12 C11 H11A 119.3
C13 C12 C11 117.6(11)
C13 C12 C15 119.6(11)
C11 C12 C15 122.5(11)
C12 C13 C14 121.5(11)
C12 C13 H13A 119.2
C14 C13 H13A 119.2
C9 C14 C13 120.7(12)
C9 C14 C19 119.2(12)
C13 C14 C19 119.8(11)
C18 C15 C16 108.0(12)
C18 C15 C17 109.0(11)
C16 C15 C17 110.1(13)
C18 C15 C12 112.2(11)
C16 C15 C12 110.5(11)
C17 C15 C12 107.1(11)
C15 C16 H16A 109.5
C15 C16 H16B 109.5
H16A C16 H16B 109.5
C15 C16 H16C 109.5
H16A C16 H16C 109.5
H16B C16 H16C 109.5
C15 C17 H17A 109.5
C15 C17 H17B 109.5
H17A C17 H17B 109.5
C15 C17 H17C 109.5
H17A C17 H17C 109.5
H17B C17 H17C 109.5
C15 C18 H18A 109.5
C15 C18 H18B 109.5
H18A C18 H18B 109.5
C15 C18 H18C 109.5
H18A C18 H18C 109.5
H18B C18 H18C 109.5
N2 C19 N4 112.1(11)
N2 C19 C14 121.9(12)
N4 C19 C14 125.9(12)
C21 C20 N2 129.7(13)
C21 C20 C25 121.6(13)
N2 C20 C25 108.7(12)
C22 C21 C20 117.3(14)
C22 C21 H21A 121.4
C20 C21 H21A 121.4
C21 C22 C23 122.0(14)
C21 C22 H22A 119.0
C23 C22 H22A 119.0
C24 C23 C22 120.7(12)
C24 C23 H23A 119.6
C22 C23 H23A 119.6
C23 C24 C25 117.9(13)
C23 C24 H24A 121.0
C25 C24 H24A 121.0
N4 C25 C24 132.8(13)
N4 C25 C20 106.8(12)
C24 C25 C20 120.4(13)
N4 C26 H26A 109.5
N4 C26 H26B 109.5
H26A C26 H26B 109.5
N4 C26 H26C 109.5
H26A C26 H26C 109.5
H26B C26 H26C 109.5

loop_
_geom_bond_atom_site_label_1
_geom_bond_atom_site_label_2
_geom_bond_distance
Hg C9 2.075(12)
Hg Cl1 2.328(3)
N1 C1 1.33(2)
N1 C2 1.357(16)
N2 C19 1.339(17)
N2 C20 1.383(17)
N3 C1 1.387(16)
N3 C7 1.391(18)
N3 C8 1.447(17)
N4 C25 1.360(18)
N4 C19 1.374(16)
N4 C26 1.446(17)
C1 C10 1.481(17)
C2 C7 1.40(2)
C2 C3 1.432(19)
C3 C4 1.39(2)
C3 H3A 0.9500
C4 C5 1.43(3)
C4 H4A 0.9500
C5 C6 1.36(2)
C5 H5A 0.9500
C6 C7 1.400(18)
C6 H6A 0.9500
C8 H8A 0.9800
C8 H8B 0.9800
C8 H8C 0.9800
C9 C14 1.349(17)
C9 C10 1.423(16)
C10 C11 1.40(2)
C11 C12 1.406(17)
C11 H11A 0.9500
C12 C13 1.374(17)
C12 C15 1.555(17)
C13 C14 1.417(17)
C13 H13A 0.9500
C14 C19 1.441(17)
C15 C18 1.498(19)
C15 C16 1.52(2)
C15 C17 1.532(19)
C16 H16A 0.9800
C16 H16B 0.9800
C16 H16C 0.9800
C17 H17A 0.9800
C17 H17B 0.9800
C17 H17C 0.9800
C18 H18A 0.9800
C18 H18B 0.9800
C18 H18C 0.9800
C20 C21 1.38(2)
C20 C25 1.414(19)
C21 C22 1.38(2)
C21 H21A 0.9500
C22 C23 1.42(2)
C22 H22A 0.9500
C23 C24 1.37(2)
C23 H23A 0.9500
C24 C25 1.410(18)
C24 H24A 0.9500
C26 H26A 0.9800
C26 H26B 0.9800
C26 H26C 0.9800

loop_
_geom_torsion_atom_site_label_1
_geom_torsion_atom_site_label_2
_geom_torsion_atom_site_label_3
_geom_torsion_atom_site_label_4
_geom_torsion
C2 N1 C1 N3 0.4(14)
C2 N1 C1 C10 178.6(11)
C7 N3 C1 N1 -0.4(14)
C8 N3 C1 N1 -171.8(11)
C7 N3 C1 C10 -178.5(11)
C8 N3 C1 C10 10.1(19)
C1 N1 C2 C7 -0.2(14)
C1 N1 C2 C3 176.7(13)
N1 C2 C3 C4 -178.2(13)
C7 C2 C3 C4 -1.5(18)
C2 C3 C4 C5 0(2)
C3 C4 C5 C6 0(2)
C4 C5 C6 C7 0.5(18)
C1 N3 C7 C2 0.3(12)
C8 N3 C7 C2 172.1(11)
C1 N3 C7 C6 -179.2(12)
C8 N3 C7 C6 -7.4(19)
N1 C2 C7 N3 0.0(13)
C3 C2 C7 N3 -177.3(11)
N1 C2 C7 C6 179.5(11)
C3 C2 C7 C6 2.2(18)
C5 C6 C7 N3 177.7(12)
C5 C6 C7 C2 -1.6(18)
C14 C9 C10 C11 0.6(17)
Hg C9 C10 C11 174.5(9)
C14 C9 C10 C1 -171.5(11)
Hg C9 C10 C1 2.4(14)
N1 C1 C10 C11 -145.4(13)
N3 C1 C10 C11 32.6(18)
N1 C1 C10 C9 26.7(17)
N3 C1 C10 C9 -155.4(11)
C9 C10 C11 C12 1.7(18)
C1 C10 C11 C12 173.8(11)
C10 C11 C12 C13 -3.4(18)
C10 C11 C12 C15 -177.3(11)
C11 C12 C13 C14 2.9(18)
C15 C12 C13 C14 177.0(11)
C10 C9 C14 C13 -1.2(18)
Hg C9 C14 C13 -174.8(9)
C10 C9 C14 C19 173.3(11)
Hg C9 C14 C19 -0.3(16)
C12 C13 C14 C9 -0.6(19)
C12 C13 C14 C19 -175.1(12)
C13 C12 C15 C18 36.7(16)
C11 C12 C15 C18 -149.6(12)
C13 C12 C15 C16 157.2(12)
C11 C12 C15 C16 -29.0(17)
C13 C12 C15 C17 -82.9(15)
C11 C12 C15 C17 90.9(15)
C20 N2 C19 N4 -0.9(13)
C20 N2 C19 C14 -177.4(10)
C25 N4 C19 N2 0.2(13)
C26 N4 C19 N2 172.4(11)
C25 N4 C19 C14 176.5(11)
C26 N4 C19 C14 -11(2)
C9 C14 C19 N2 -30.8(17)
C13 C14 C19 N2 143.7(12)
C9 C14 C19 N4 153.2(12)
C13 C14 C19 N4 -32.2(18)
C19 N2 C20 C21 -177.9(12)
C19 N2 C20 C25 1.3(12)
N2 C20 C21 C22 -179.9(12)
C25 C20 C21 C22 1.0(18)
C20 C21 C22 C23 1.5(19)
C21 C22 C23 C24 -3.1(19)
C22 C23 C24 C25 2.0(17)
C19 N4 C25 C24 -179.3(12)
C26 N4 C25 C24 8(2)
C19 N4 C25 C20 0.6(13)
C26 N4 C25 C20 -172.3(11)
C23 C24 C25 N4 -179.7(12)
C23 C24 C25 C20 0.5(16)
C21 C20 C25 N4 178.0(11)
N2 C20 C25 N4 -1.2(13)
C21 C20 C25 C24 -2.1(17)
N2 C20 C25 C24 178.7(10)
